data_4118726
loop_
_publ_author_name
'Michael Linseis'
'Stanislav Z\'ali\<s'
'Manfred Zabel'
'Rainer F. Winter'

_publ_section_title
;
 Ruthenium Stilbenyl and Diruthenium Distyrylethene Complexes: Aspects of
 Electron Delocalization and Electrocatalyzed Isomerization of the
 Z-Isomer
;
_journal_name_full 'Journal of the American Chemical Society'
_journal_page_first 16671
_journal_page_last 16692
_journal_paper_doi 10.1021/ja3059606
_journal_volume 134
_journal_year 2012
_chemical_compound_source 'see text'
_chemical_formula_moiety 'C60 H104 Cl2 O2 P4 Ru2'
_chemical_formula_sum 'C60 H104 Cl2 O2 P4 Ru2'
_chemical_formula_weight 1254.36
_chemical_name_systematic ?
_space_group_IT_number 2
_symmetry_cell_setting triclinic
_symmetry_Int_Tables_number 2
_symmetry_space_group_name_Hall '-P 1'
_symmetry_space_group_name_H-M 'P -1'
_atom_sites_solution_hydrogens geom
_atom_sites_solution_primary direct
_atom_sites_solution_secondary difmap
_cell_angle_alpha 86.826(5)
_cell_angle_beta 66.919(5)
_cell_angle_gamma 83.238(5)
_cell_formula_units_Z 2
_cell_length_a 14.388(5)
_cell_length_b 16.147(5)
_cell_length_c 16.226(5)
_cell_measurement_reflns_used 28788
_cell_measurement_temperature 123
_cell_measurement_theta_max 67.0260
_cell_measurement_theta_min 2.9581
_cell_volume 3443.6(19)
_computing_cell_refinement
;
CrysAlisPro, Oxford Diffraction Ltd.,
Version 1.171.33.55 (release 05-01-2010 CrysAlis171 .NET)
;
_computing_data_collection
;
CrysAlisPro, Oxford Diffraction Ltd.,
Version 1.171.33.55 (release 05-01-2010 CrysAlis171 .NET)
;
_computing_data_reduction
;
CrysAlisPro, Oxford Diffraction Ltd.,
Version 1.171.33.55 (release 05-01-2010 CrysAlis171 .NET)
;
_computing_molecular_graphics 'PLATON (Spek, 1990)'
_computing_publication_material 'PLATON (Spek, 2003)'
_computing_structure_refinement 'SHELXL-97 (Sheldrick, 1997)'
_computing_structure_solution 'SIR-97 (Altomare, 1999)'
_diffrn_ambient_temperature 123
_diffrn_detector_area_resol_mean 10.3546
_diffrn_measured_fraction_theta_full 0.972
_diffrn_measured_fraction_theta_max 0.972
_diffrn_measurement_device_type 'SuperNova, Single source at offset), Atlas'
_diffrn_measurement_method '\w scans'
_diffrn_radiation_monochromator mirror
_diffrn_radiation_probe x-ray
_diffrn_radiation_source 'SuperNova (Cu) X-ray Source'
_diffrn_radiation_type CuK\a
_diffrn_radiation_wavelength 1.54180
_diffrn_reflns_av_R_equivalents 0.0596
_diffrn_reflns_av_sigmaI/netI 0.0351
_diffrn_reflns_limit_h_max 17
_diffrn_reflns_limit_h_min -16
_diffrn_reflns_limit_k_max 19
_diffrn_reflns_limit_k_min -17
_diffrn_reflns_limit_l_max 19
_diffrn_reflns_limit_l_min -18
_diffrn_reflns_number 44879
_diffrn_reflns_reduction_process
;
;
_diffrn_reflns_theta_full 67.08
_diffrn_reflns_theta_max 67.08
_diffrn_reflns_theta_min 2.96
_exptl_absorpt_coefficient_mu 5.405
_exptl_absorpt_correction_T_max 0.690
_exptl_absorpt_correction_T_min 0.341
_exptl_absorpt_correction_type analytical
_exptl_absorpt_process_details
;
CrysAlisPro, Oxford Diffraction Ltd.,
Version 1.171.33.61 (release 04-03-2010 CrysAlis171 .NET)
Analytical numeric absorption correction using a multifaceted crystal
model based on expressions derived by R.C. Clark & J.S. Reid.
(Clark, R. C. & Reid, J. S. (1995). Acta Cryst. A51, 887-897)
;
_exptl_crystal_colour red
_exptl_crystal_density_diffrn 1.210
_exptl_crystal_density_method 'Not Measured'
_exptl_crystal_description platelike
_exptl_crystal_F_000 1324
_exptl_crystal_size_max 0.2952
_exptl_crystal_size_mid 0.2030
_exptl_crystal_size_min 0.0793
_refine_diff_density_max 0.817
_refine_diff_density_min -0.735
_refine_diff_density_rms 0.067
_refine_ls_extinction_method none
_refine_ls_goodness_of_fit_ref 1.071
_refine_ls_hydrogen_treatment constr
_refine_ls_matrix_type full
_refine_ls_number_parameters 648
_refine_ls_number_reflns 11967
_refine_ls_number_restraints 30
_refine_ls_restrained_S_all 1.071
_refine_ls_R_factor_all 0.0582
_refine_ls_R_factor_gt 0.0530
_refine_ls_shift/su_max 0.004
_refine_ls_shift/su_mean 0.000
_refine_ls_structure_factor_coef Fsqd
_refine_ls_weighting_details 'calc w=1/[\s^2^(Fo^2^)+(0.1058P)^2^+0.4365P] where P=(Fo^2^+2Fc^2^)/3'
_refine_ls_weighting_scheme calc
_refine_ls_wR_factor_gt 0.1571
_refine_ls_wR_factor_ref 0.1642
_reflns_number_gt 10242
_reflns_number_total 11967
_reflns_threshold_expression I>2\s(I)
_cod_data_source_file ja3059606_si_004.cif
_cod_data_source_block j036
_cod_database_code 4118726

loop_
_symmetry_equiv_pos_site_id
_symmetry_equiv_pos_as_xyz
1 x,y,z
2 -x,-y,-z

loop_
_atom_site_aniso_label
_atom_site_aniso_U_11
_atom_site_aniso_U_22
_atom_site_aniso_U_33
_atom_site_aniso_U_23
_atom_site_aniso_U_13
_atom_site_aniso_U_12
Ru1 0.1066(2) 0.0780(2) 0.0520(2) 0.0091(1) -0.0289(2) -0.0266(2)
Ru2 0.0676(2) 0.0891(2) 0.0709(2) 0.0075(1) -0.0277(1) -0.0163(1)
Cl1 0.1194(8) 0.0881(7) 0.1226(9) 0.0048(6) -0.0413(7) -0.0359(6)
Cl2 0.1087(8) 0.1473(11) 0.0770(6) -0.0058(6) -0.0332(6) -0.0091(7)
P1 0.1137(8) 0.0893(7) 0.0647(5) 0.0110(5) -0.0369(5) -0.0255(6)
P2 0.1083(8) 0.0959(7) 0.0722(6) 0.0139(5) -0.0306(5) -0.0189(6)
P3 0.0865(6) 0.1030(8) 0.0946(7) 0.0236(6) -0.0392(6) -0.0157(5)
P4 0.0769(5) 0.0948(7) 0.0769(6) 0.0041(5) -0.0313(5) -0.0053(5)
O1 0.183(4) 0.099(2) 0.106(2) -0.0076(19) -0.071(3) -0.036(2)
O2 0.135(3) 0.109(2) 0.103(2) -0.019(2) -0.061(2) -0.009(2)
C1 0.142(4) 0.133(4) 0.070(3) 0.025(3) -0.048(3) -0.020(3)
C2 0.188(6) 0.155(6) 0.066(3) -0.002(3) -0.040(3) 0.001(5)
C3 0.186(7) 0.180(7) 0.086(4) 0.043(4) -0.029(4) -0.056(6)
C4 0.119(3) 0.097(3) 0.090(3) 0.008(2) -0.042(3) -0.017(3)
C5 0.142(5) 0.119(4) 0.114(4) -0.021(3) -0.040(4) -0.004(4)
C6 0.175(6) 0.113(4) 0.160(6) 0.006(4) -0.088(5) 0.006(4)
C7 0.125(4) 0.114(4) 0.095(3) 0.008(3) -0.056(3) -0.037(3)
C8 0.133(5) 0.183(6) 0.121(5) 0.033(4) -0.058(4) -0.075(4)
C9 0.171(6) 0.171(6) 0.143(6) 0.007(5) -0.102(5) -0.046(5)
C10 0.192(7) 0.117(5) 0.164(7) -0.018(5) -0.106(6) 0.018(5)
C11 0.247(13) 0.243(13) 0.240(13) -0.133(11) -0.126(11) 0.068(10)
C12 0.268(12) 0.097(4) 0.269(12) 0.063(6) -0.156(10) -0.047(6)
C13 0.131(4) 0.205(8) 0.152(6) 0.068(6) -0.004(4) -0.022(5)
C14 0.131(4) 0.205(8) 0.152(6) 0.068(6) -0.004(4) -0.022(5)
C15 0.131(4) 0.205(8) 0.152(6) 0.068(6) -0.004(4) -0.022(5)
C19 0.129(3) 0.097(3) 0.062(2) 0.0065(19) -0.043(2) -0.023(3)
C20 0.106(3) 0.085(2) 0.0539(17) 0.0116(16) -0.0330(18) -0.029(2)
C21 0.117(3) 0.088(2) 0.0597(19) 0.0085(17) -0.037(2) -0.032(2)
C22 0.090(2) 0.088(2) 0.0558(18) 0.0123(16) -0.0282(16) -0.0262(18)
C23 0.115(3) 0.085(2) 0.062(2) 0.0073(18) -0.029(2) -0.031(2)
C24 0.113(3) 0.078(2) 0.067(2) 0.0168(18) -0.033(2) -0.032(2)
C25 0.0711(18) 0.087(2) 0.0574(17) 0.0135(16) -0.0258(15) -0.0198(16)
C26 0.079(2) 0.079(2) 0.0610(18) 0.0069(16) -0.0248(16) -0.0095(16)
C27 0.091(2) 0.082(2) 0.0641(19) 0.0176(17) -0.0301(17) -0.0172(18)
C28 0.0676(18) 0.087(2) 0.0566(17) 0.0159(15) -0.0216(14) -0.0135(16)
C29 0.0692(18) 0.085(2) 0.0587(18) 0.0129(15) -0.0238(15) -0.0106(16)
C30 0.0720(19) 0.080(2) 0.0628(18) 0.0110(16) -0.0296(15) -0.0119(16)
C31 0.071(2) 0.084(2) 0.078(2) 0.0019(18) -0.0265(17) -0.0117(17)
C32 0.0681(19) 0.095(3) 0.078(2) -0.0005(19) -0.0220(17) -0.0094(17)
C33 0.074(2) 0.083(2) 0.076(2) 0.0073(18) -0.0321(17) -0.0145(16)
C34 0.077(2) 0.090(3) 0.084(2) 0.0005(19) -0.0300(19) -0.0171(18)
C35 0.078(2) 0.085(2) 0.079(2) 0.0028(18) -0.0357(19) -0.0072(17)
C36 0.114(4) 0.114(4) 0.134(5) 0.024(3) -0.035(3) 0.006(3)
C37 0.133(5) 0.105(4) 0.190(7) 0.017(4) -0.055(5) -0.001(4)
C38 0.103(4) 0.148(6) 0.311(14) 0.083(8) 0.000(6) 0.001(4)
C39 0.104(3) 0.116(4) 0.121(4) 0.036(3) -0.043(3) -0.030(3)
C40 0.144(5) 0.141(5) 0.186(7) 0.027(5) -0.093(5) -0.057(4)
C41 0.103(4) 0.163(6) 0.157(6) 0.038(5) -0.010(4) -0.041(4)
C42 0.150(5) 0.155(5) 0.116(4) 0.030(4) -0.079(4) -0.016(4)
C43 0.204(8) 0.194(8) 0.122(5) 0.058(5) -0.082(5) -0.011(6)
C44 0.249(11) 0.239(11) 0.229(11) 0.075(9) -0.185(10) -0.094(9)
C45 0.112(4) 0.115(4) 0.127(4) -0.019(3) -0.056(3) 0.011(3)
C46 0.161(7) 0.142(6) 0.293(13) -0.063(7) -0.116(8) -0.007(5)
C47 0.205(9) 0.148(6) 0.240(10) -0.065(7) -0.142(8) 0.064(6)
C48 0.092(3) 0.128(4) 0.157(5) 0.002(4) -0.071(4) -0.003(3)
C49 0.093(4) 0.306(13) 0.226(10) 0.134(10) -0.073(5) -0.067(6)
C50 0.210(9) 0.173(8) 0.401(19) -0.105(10) -0.223(12) 0.022(7)
C51 0.161(6) 0.189(7) 0.090(4) 0.022(4) -0.035(4) 0.054(6)
C52 0.110(5) 0.51(3) 0.170(8) 0.203(13) 0.017(5) 0.043(9)
C53 0.189(8) 0.297(13) 0.110(5) 0.031(6) -0.068(5) 0.058(8)
C54 0.087(3) 0.092(3) 0.101(3) 0.013(2) -0.045(2) -0.020(2)
C55 0.083(2) 0.086(2) 0.078(2) -0.0045(19) -0.0262(19) -0.0125(19)
C56 0.077(2) 0.094(3) 0.073(2) 0.0024(19) -0.0232(17) -0.0118(19)
C58 0.113(5) 0.116(5) 0.069(2) 0.025(4) -0.024(3) -0.036(4)
C59 0.113(5) 0.116(5) 0.069(2) 0.025(4) -0.024(3) -0.036(4)
C65 0.186(8) 0.164(6) 0.136(6) -0.015(5) -0.097(6) -0.011(5)
C66 0.186(8) 0.164(6) 0.136(6) -0.015(5) -0.097(6) -0.011(5)
C67 0.186(8) 0.164(6) 0.136(6) -0.015(5) -0.097(6) -0.011(5)
C58A 0.113(5) 0.116(5) 0.069(2) 0.025(4) -0.024(3) -0.036(4)
C59A 0.113(5) 0.116(5) 0.069(2) 0.025(4) -0.024(3) -0.036(4)
C61 0.131(4) 0.205(8) 0.152(6) 0.068(6) -0.004(4) -0.022(5)
C62 0.131(4) 0.205(8) 0.152(6) 0.068(6) -0.004(4) -0.022(5)
C63 0.131(4) 0.205(8) 0.152(6) 0.068(6) -0.004(4) -0.022(5)
C16 0.186(8) 0.164(6) 0.136(6) -0.015(5) -0.097(6) -0.011(5)
C17 0.186(8) 0.164(6) 0.136(6) -0.015(5) -0.097(6) -0.011(5)
C18 0.186(8) 0.164(6) 0.136(6) -0.015(5) -0.097(6) -0.011(5)
C60 0.085(2) 0.111(3) 0.074(2) 0.022(2) -0.0243(19) -0.036(2)
C57 0.098(3) 0.103(3) 0.0576(19) 0.0137(18) -0.0275(18) -0.019(2)

loop_
_atom_site_label
_atom_site_type_symbol
_atom_site_thermal_displace_type
_atom_site_fract_x
_atom_site_fract_y
_atom_site_fract_z
_atom_site_occupancy
_atom_site_U_iso_or_equiv
_atom_site_calc_flag
_atom_site_refinement_flags
Ru1 Ru Uani 0.85536(3) 0.79296(2) 0.03746(2) 1.000 0.0784(1) . .
Ru2 Ru Uani 0.54268(2) 0.64288(2) -0.32900(2) 1.000 0.0752(1) . .
Cl1 Cl Uani 0.80357(11) 0.65828(8) 0.02582(10) 1.000 0.1099(5) . .
Cl2 Cl Uani 0.47212(10) 0.70802(10) -0.18235(8) 1.000 0.1121(5) . .
P1 P Uani 0.98718(10) 0.72470(7) 0.08088(7) 1.000 0.0877(4) . .
P2 P Uani 0.70536(10) 0.85345(8) 0.01406(8) 1.000 0.0934(4) . .
P3 P Uani 0.57909(9) 0.51359(8) -0.26106(9) 1.000 0.0940(4) . .
P4 P Uani 0.46671(8) 0.75860(7) -0.38856(7) 1.000 0.0830(3) . .
O1 O Uani 0.8992(4) 0.9540(2) 0.0867(3) 1.000 0.1226(16) . .
O2 O Uani 0.6038(3) 0.5549(2) -0.4981(3) 1.000 0.1107(14) . .
C1 C Uani 0.9312(5) 0.7101(4) 0.2050(3) 1.000 0.114(2) . .
C2 C Uani 0.8953(7) 0.7951(5) 0.2519(4) 1.000 0.141(3) . .
C3 C Uani 0.8486(7) 0.6537(6) 0.2350(5) 1.000 0.157(4) . .
C4 C Uani 1.0358(4) 0.6178(3) 0.0380(3) 1.000 0.1014(17) . .
C5 C Uani 1.0772(6) 0.6117(4) -0.0638(4) 1.000 0.128(3) . .
C6 C Uani 1.1105(6) 0.5690(4) 0.0733(5) 1.000 0.144(3) . .
C7 C Uani 1.0982(4) 0.7848(4) 0.0612(4) 1.000 0.106(2) . .
C8 C Uani 1.1635(5) 0.7931(5) -0.0358(5) 1.000 0.139(3) . .
C9 C Uani 1.1610(6) 0.7590(5) 0.1177(5) 1.000 0.147(3) . .
C10 C Uani 0.6717(7) 0.9658(5) 0.0209(6) 1.000 0.149(4) . .
C11 C Uani 0.6421(11) 0.9986(9) 0.1159(9) 1.000 0.236(8) . .
C12 C Uani 0.7548(9) 1.0118(5) -0.0533(8) 1.000 0.196(6) . .
C13 C Uani 0.5946(8) 0.7980(12) 0.0883(8) 0.660(9) 0.181(4) . .
C14 C Uani 0.5928(9) 0.7861(11) 0.1815(8) 0.660(9) 0.181(4) . .
C15 C Uani 0.4894(8) 0.8291(10) 0.0901(8) 0.660(9) 0.181(4) . .
C19 C Uani 0.8822(4) 0.8907(3) 0.0663(3) 1.000 0.0935(16) . .
C20 C Uani 0.9429(3) 0.8133(3) -0.0904(2) 1.000 0.0799(13) . .
C21 C Uani 0.9869(4) 0.8775(3) -0.1374(3) 1.000 0.0860(14) . .
C22 C Uani 1.0347(3) 0.8814(3) -0.2361(2) 1.000 0.0770(11) . .
C23 C Uani 1.0525(4) 0.9588(3) -0.2793(3) 1.000 0.0876(14) . .
C24 C Uani 1.0903(4) 0.9653(3) -0.3727(3) 1.000 0.0854(14) . .
C25 C Uani 1.1123(3) 0.8959(2) -0.4251(2) 1.000 0.0712(11) . .
C26 C Uani 1.0995(3) 0.8181(2) -0.3823(2) 1.000 0.0740(11) . .
C27 C Uani 1.0611(3) 0.8117(3) -0.2902(2) 1.000 0.0791(11) . .
C28 C Uani 1.1502(3) 0.9026(2) -0.5248(2) 1.000 0.0714(11) . .
C29 C Uani 1.1138(3) 0.8642(2) -0.5747(2) 1.000 0.0716(11) . .
C30 C Uani 1.0240(3) 0.8150(2) -0.5375(2) 1.000 0.0707(11) . .
C31 C Uani 0.9359(3) 0.8435(3) -0.4676(3) 1.000 0.0782(12) . .
C32 C Uani 0.8506(3) 0.7997(3) -0.4352(3) 1.000 0.0823(14) . .
C33 C Uani 0.8509(3) 0.7240(2) -0.4741(3) 1.000 0.0765(12) . .
C34 C Uani 0.7623(3) 0.6764(3) -0.4465(3) 1.000 0.0834(14) . .
C35 C Uani 0.6784(3) 0.6865(3) -0.3728(3) 1.000 0.0793(12) . .
C36 C Uani 0.6787(5) 0.4383(4) -0.3381(5) 1.000 0.127(3) . .
C37 C Uani 0.6782(6) 0.3461(4) -0.3153(6) 1.000 0.147(3) . .
C38 C Uani 0.7840(6) 0.4647(6) -0.3624(9) 1.000 0.217(5) . .
C39 C Uani 0.4622(4) 0.4574(4) -0.2224(4) 1.000 0.114(2) . .
C40 C Uani 0.4336(6) 0.4395(5) -0.3004(6) 1.000 0.146(3) . .
C41 C Uani 0.3750(5) 0.5038(5) -0.1483(6) 1.000 0.153(3) . .
C42 C Uani 0.6003(6) 0.5213(5) -0.1566(5) 1.000 0.133(3) . .
C43 C Uani 0.6061(8) 0.4370(6) -0.1075(5) 1.000 0.171(4) . .
C44 C Uani 0.6868(10) 0.5691(8) -0.1679(8) 1.000 0.208(6) . .
C45 C Uani 0.4346(5) 0.8577(4) -0.3280(5) 1.000 0.116(2) . .
C46 C Uani 0.5302(7) 0.8941(6) -0.3318(9) 1.000 0.188(5) . .
C47 C Uani 0.3611(8) 0.9245(6) -0.3469(8) 1.000 0.185(5) . .
C48 C Uani 0.3394(4) 0.7276(4) -0.3737(5) 1.000 0.120(2) . .
C49 C Uani 0.2826(5) 0.7061(8) -0.2794(8) 1.000 0.207(6) . .
C50 C Uani 0.3503(9) 0.6577(7) -0.4377(11) 1.000 0.229(7) . .
C51 C Uani 0.5262(7) 0.7795(6) -0.5104(4) 1.000 0.158(3) . .
C52 C Uani 0.6207(7) 0.8066(11) -0.5452(7) 1.000 0.300(10) . .
C53 C Uani 0.4556(8) 0.8246(8) -0.5526(5) 1.000 0.204(5) . .
C54 C Uani 0.5816(3) 0.5888(3) -0.4341(4) 1.000 0.0904(17) . .
C55 C Uani 0.9395(3) 0.6956(3) -0.5445(3) 1.000 0.0835(12) . .
C56 C Uani 1.0235(3) 0.7400(3) -0.5758(3) 1.000 0.0831(14) . .
C57 C Uiso 1.1609(3) 0.8685(3) -0.6764(3) 0.587(8) 0.0870(11) . .
C58 C Uani 1.2674(8) 0.8977(7) -0.7146(6) 0.587(8) 0.102(2) . .
C59 C Uani 1.2633(8) 0.9768(7) -0.6686(6) 0.587(8) 0.102(2) . .
C60 C Uiso 1.2364(3) 0.9577(3) -0.5665(3) 0.587(8) 0.0906(11) . .
C65 C Uani 0.7089(16) 0.8396(9) -0.1016(14) 0.518(10) 0.151(4) . .
C66 C Uani 0.7315(14) 0.7518(9) -0.1353(12) 0.518(10) 0.151(4) . .
C67 C Uani 0.6357(15) 0.8914(9) -0.1367(12) 0.518(10) 0.151(4) . .
C58A C Uani 1.2271(12) 0.9403(11) -0.7130(9) 0.413(8) 0.102(2) . .
C59A C Uani 1.3017(12) 0.9307(11) -0.6664(8) 0.413(8) 0.102(2) . .
C61 C Uani 0.590(2) 0.8456(16) 0.1207(17) 0.340(9) 0.181(4) . .
C62 C Uani 0.6231(19) 0.8454(19) 0.1982(16) 0.340(9) 0.181(4) . .
C63 C Uani 0.5418(19) 0.7668(15) 0.1201(17) 0.340(9) 0.181(4) . .
C16 C Uani 0.6726(13) 0.8160(14) -0.0766(9) 0.482(10) 0.151(4) . .
C17 C Uani 0.5822(12) 0.8686(12) -0.0856(12) 0.482(10) 0.151(4) . .
C18 C Uani 0.7621(11) 0.8095(13) -0.1672(9) 0.482(10) 0.151(4) . .
C60 C Uani 1.2364(3) 0.9577(3) -0.5665(3) 0.413(8) 0.0908(14) . .
C57 C Uani 1.1609(3) 0.8685(3) -0.6764(3) 0.413(8) 0.0869(15) . .
H5B H Uiso 1.14010 0.63860 -0.09010 1.000 0.1920 calc R
H5A H Uiso 1.09120 0.55290 -0.08100 1.000 0.1920 calc R
H3B H Uiso 0.80460 0.66750 0.20180 1.000 0.2350 calc R
H3C H Uiso 0.87870 0.59570 0.22350 1.000 0.2350 calc R
H4 H Uiso 0.97470 0.58610 0.06020 1.000 0.1220 calc R
H1 H Uiso 0.98670 0.68300 0.22290 1.000 0.1370 calc R
H2A H Uiso 0.87370 0.78680 0.31670 1.000 0.2110 calc R
H2B H Uiso 0.83820 0.82230 0.23840 1.000 0.2110 calc R
H2C H Uiso 0.95130 0.83040 0.23020 1.000 0.2110 calc R
H3A H Uiso 0.80840 0.66100 0.29930 1.000 0.2350 calc R
H9C H Uiso 1.11670 0.76290 0.18140 1.000 0.2210 calc R
H10 H Uiso 0.60930 0.97660 0.00730 1.000 0.1780 calc R
H11A H Uiso 0.57430 0.98350 0.15430 1.000 0.3540 calc R
H11B H Uiso 0.64160 1.05940 0.11370 1.000 0.3540 calc R
H11C H Uiso 0.69150 0.97370 0.14040 1.000 0.3540 calc R
H12A H Uiso 0.72710 1.06910 -0.06000 1.000 0.2940 calc R
H12B H Uiso 0.81310 1.01300 -0.03670 1.000 0.2940 calc R
H12C H Uiso 0.77660 0.98250 -0.11020 1.000 0.2940 calc R
H13 H Uiso 0.60910 0.74040 0.06350 0.660(9) 0.2170 calc .
H14A H Uiso 0.58140 0.84060 0.20950 0.660(9) 0.2710 calc .
H14B H Uiso 0.65790 0.75730 0.17860 0.660(9) 0.2710 calc .
H14C H Uiso 0.53780 0.75250 0.21710 0.660(9) 0.2710 calc .
H15A H Uiso 0.43770 0.80270 0.14030 0.660(9) 0.2710 calc .
H15B H Uiso 0.48540 0.81470 0.03370 0.660(9) 0.2710 calc .
H15C H Uiso 0.47770 0.88970 0.09730 0.660(9) 0.2710 calc .
H20A H Uiso 0.95610 0.76530 -0.12620 1.000 0.0960 calc R
H21A H Uiso 0.98780 0.92460 -0.10530 1.000 0.1030 calc R
H23A H Uiso 1.03860 1.00770 -0.24470 1.000 0.1050 calc R
H24A H Uiso 1.10100 1.01860 -0.40050 1.000 0.1020 calc R
H26A H Uiso 1.11740 0.76900 -0.41710 1.000 0.0890 calc R
H27A H Uiso 1.05250 0.75800 -0.26290 1.000 0.0950 calc R
H5C H Uiso 1.02700 0.63960 -0.08570 1.000 0.1920 calc R
H6A H Uiso 1.11010 0.50910 0.06680 1.000 0.2170 calc R
H6B H Uiso 1.17900 0.58500 0.03910 1.000 0.2170 calc R
H6C H Uiso 1.09040 0.58180 0.13670 1.000 0.2170 calc R
H7 H Uiso 1.06730 0.84290 0.08060 1.000 0.1270 calc R
H8A H Uiso 1.20490 0.74000 -0.05750 1.000 0.2090 calc R
H8B H Uiso 1.20810 0.83700 -0.04410 1.000 0.2090 calc R
H8C H Uiso 1.12040 0.80770 -0.06980 1.000 0.2090 calc R
H9A H Uiso 1.19180 0.70140 0.10380 1.000 0.2210 calc R
H9B H Uiso 1.21450 0.79600 0.10390 1.000 0.2210 calc R
H38C H Uiso 0.78200 0.52520 -0.37170 1.000 0.3250 calc R
H39 H Uiso 0.47850 0.40230 -0.19700 1.000 0.1370 calc R
H40A H Uiso 0.41490 0.49230 -0.32570 1.000 0.2180 calc R
H40B H Uiso 0.37590 0.40610 -0.27890 1.000 0.2180 calc R
H40C H Uiso 0.49160 0.40870 -0.34670 1.000 0.2180 calc R
H41A H Uiso 0.35440 0.55690 -0.17180 1.000 0.2290 calc R
H41B H Uiso 0.31750 0.47010 -0.12530 1.000 0.2290 calc R
H41C H Uiso 0.39630 0.51450 -0.09980 1.000 0.2290 calc R
H42 H Uiso 0.53850 0.55500 -0.11500 1.000 0.1600 calc R
H43A H Uiso 0.61640 0.44650 -0.05270 1.000 0.2570 calc R
H43B H Uiso 0.66300 0.39940 -0.14670 1.000 0.2570 calc R
H43C H Uiso 0.54260 0.41180 -0.09200 1.000 0.2570 calc R
H44A H Uiso 0.69620 0.56880 -0.11130 1.000 0.3110 calc R
H44B H Uiso 0.74880 0.54330 -0.21460 1.000 0.3110 calc R
H44C H Uiso 0.67240 0.62670 -0.18540 1.000 0.3110 calc R
H45 H Uiso 0.39870 0.84190 -0.26370 1.000 0.1400 calc R
H46A H Uiso 0.51060 0.94780 -0.30110 1.000 0.2830 calc R
H46B H Uiso 0.57540 0.90210 -0.39440 1.000 0.2830 calc R
H46C H Uiso 0.56550 0.85550 -0.30220 1.000 0.2830 calc R
H47A H Uiso 0.33990 0.96830 -0.30180 1.000 0.2770 calc R
H47B H Uiso 0.39480 0.94870 -0.40660 1.000 0.2770 calc R
H47C H Uiso 0.30130 0.89930 -0.34450 1.000 0.2770 calc R
H48 H Uiso 0.30060 0.77720 -0.38920 1.000 0.1430 calc R
H49A H Uiso 0.31270 0.65260 -0.26480 1.000 0.3100 calc R
H49B H Uiso 0.21160 0.70180 -0.26950 1.000 0.3100 calc R
H49C H Uiso 0.28550 0.74970 -0.24100 1.000 0.3100 calc R
H50A H Uiso 0.37740 0.60550 -0.41780 1.000 0.3430 calc R
H50B H Uiso 0.28360 0.65110 -0.43810 1.000 0.3430 calc R
H50C H Uiso 0.39680 0.67190 -0.49820 1.000 0.3430 calc R
H51A H Uiso 0.53960 0.72230 -0.53590 1.000 0.1900 calc R
H52A H Uiso 0.65110 0.79930 -0.50040 1.000 0.4530 calc R
H52B H Uiso 0.61500 0.86580 -0.56160 1.000 0.4530 calc R
H52C H Uiso 0.66370 0.77420 -0.59860 1.000 0.4530 calc R
H53A H Uiso 0.49450 0.83430 -0.61650 1.000 0.3060 calc R
H53B H Uiso 0.42610 0.87820 -0.52290 1.000 0.3060 calc R
H53C H Uiso 0.40110 0.79020 -0.54540 1.000 0.3060 calc R
H55A H Uiso 0.94270 0.64430 -0.57200 1.000 0.1000 calc R
H56A H Uiso 1.08250 0.71870 -0.62480 1.000 0.1000 calc R
H57A H Uiso 1.11590 0.90710 -0.69750 0.587(8) 0.1040 calc .
H57B H Uiso 1.16450 0.81260 -0.70020 0.587(8) 0.1040 calc .
H58A H Uiso 1.31650 0.85440 -0.70410 0.587(8) 0.1230 calc .
H58B H Uiso 1.28960 0.90760 -0.78000 0.587(8) 0.1230 calc .
H59A H Uiso 1.21110 1.01870 -0.67610 0.587(8) 0.1230 calc .
H59B H Uiso 1.32980 0.99960 -0.69550 0.587(8) 0.1230 calc .
H60A H Uiso 1.29770 0.92990 -0.55890 0.587(8) 0.1090 calc .
H60B H Uiso 1.21720 1.01110 -0.53380 0.587(8) 0.1090 calc .
H65 H Uiso 0.77410 0.86280 -0.13900 0.518(10) 0.1810 calc .
H66A H Uiso 0.67650 0.71900 -0.09810 0.518(10) 0.2270 calc .
H66B H Uiso 0.79570 0.72700 -0.13230 0.518(10) 0.2270 calc .
H66C H Uiso 0.73720 0.75220 -0.19750 0.518(10) 0.2270 calc .
H67A H Uiso 0.67280 0.90770 -0.19920 0.518(10) 0.2270 calc .
H67B H Uiso 0.60600 0.94150 -0.10020 0.518(10) 0.2270 calc .
H67C H Uiso 0.58150 0.85810 -0.13320 0.518(10) 0.2270 calc .
H31A H Uiso 0.93320 0.89490 -0.44050 1.000 0.0940 calc R
H32A H Uiso 0.79160 0.82120 -0.38640 1.000 0.0980 calc R
H34A H Uiso 0.76550 0.63370 -0.48590 1.000 0.1000 calc R
H35A H Uiso 0.68420 0.72270 -0.33130 1.000 0.0950 calc R
H36 H Uiso 0.66740 0.44370 -0.39520 1.000 0.1530 calc R
H37A H Uiso 0.69710 0.33490 -0.26370 1.000 0.2200 calc R
H37B H Uiso 0.72710 0.31420 -0.36680 1.000 0.2200 calc R
H37C H Uiso 0.61010 0.32970 -0.30080 1.000 0.2200 calc R
H38A H Uiso 0.80690 0.44910 -0.31360 1.000 0.3250 calc R
H38B H Uiso 0.83120 0.43670 -0.41740 1.000 0.3250 calc R
H16 H Uiso 0.65220 0.75840 -0.05930 0.482(10) 0.1810 calc .
H17A H Uiso 0.59670 0.92700 -0.09650 0.482(10) 0.2270 calc .
H17B H Uiso 0.52200 0.86440 -0.03020 0.482(10) 0.2270 calc .
H17C H Uiso 0.56980 0.84850 -0.13580 0.482(10) 0.2270 calc .
H18A H Uiso 0.73830 0.79710 -0.21360 0.482(10) 0.2270 calc .
H18B H Uiso 0.81320 0.76480 -0.16460 0.482(10) 0.2270 calc .
H18C H Uiso 0.79220 0.86250 -0.18150 0.482(10) 0.2270 calc .
H57C H Uiso 1.10580 0.87500 -0.69920 0.413(8) 0.1040 calc .
H57D H Uiso 1.20280 0.81520 -0.69930 0.413(8) 0.1040 calc .
H58C H Uiso 1.26380 0.93620 -0.77880 0.413(8) 0.1230 calc .
H58D H Uiso 1.18510 0.99480 -0.69880 0.413(8) 0.1230 calc .
H59C H Uiso 1.35680 0.96700 -0.69510 0.413(8) 0.1230 calc .
H59D H Uiso 1.33210 0.87220 -0.66870 0.413(8) 0.1230 calc .
H60C H Uiso 1.28000 0.95230 -0.53160 0.413(8) 0.1090 calc .
H60D H Uiso 1.20810 1.01680 -0.56510 0.413(8) 0.1090 calc .
H61 H Uiso 0.54010 0.89540 0.12530 0.340(9) 0.2170 calc .
H62A H Uiso 0.56350 0.84440 0.25460 0.340(9) 0.2710 calc .
H62B H Uiso 0.65620 0.89580 0.19540 0.340(9) 0.2710 calc .
H62C H Uiso 0.67090 0.79600 0.19500 0.340(9) 0.2710 calc .
H63A H Uiso 0.57860 0.71880 0.13770 0.340(9) 0.2710 calc .
H63B H Uiso 0.54500 0.75820 0.05970 0.340(9) 0.2710 calc .
H63C H Uiso 0.47070 0.77280 0.16240 0.340(9) 0.2710 calc .

loop_
_atom_type_symbol
_atom_type_description
_atom_type_scat_dispersion_real
_atom_type_scat_dispersion_imag
_atom_type_scat_source
Ru Ru 0.0552 3.2960 'International Tables Vol C Tables 4.2.6.8 and 6.1.1.4'
P P 0.2955 0.4335 'International Tables Vol C Tables 4.2.6.8 and 6.1.1.4'
O O 0.0492 0.0322 'International Tables Vol C Tables 4.2.6.8 and 6.1.1.4'
Cl Cl 0.3639 0.7018 'International Tables Vol C Tables 4.2.6.8 and 6.1.1.4'
H H 0.0000 0.0000 'International Tables Vol C Tables 4.2.6.8 and 6.1.1.4'
C C 0.0181 0.0091 'International Tables Vol C Tables 4.2.6.8 and 6.1.1.4'

loop_
_geom_angle_atom_site_label_1
_geom_angle_atom_site_label_2
_geom_angle_atom_site_label_3
_geom_angle
_geom_angle_publ_flag
Cl1 Ru1 P1 89.59(5) yes
Cl1 Ru1 P2 86.78(5) yes
Cl1 Ru1 C19 170.22(15) yes
Cl1 Ru1 C20 100.19(14) yes
P1 Ru1 P2 171.56(4) yes
P1 Ru1 C19 88.51(19) yes
P1 Ru1 C20 96.96(13) yes
P2 Ru1 C19 93.79(19) yes
P2 Ru1 C20 91.19(13) yes
C19 Ru1 C20 89.6(2) yes
Cl2 Ru2 P3 89.52(5) yes
Cl2 Ru2 P4 90.28(5) yes
Cl2 Ru2 C35 97.31(14) yes
Cl2 Ru2 C54 173.35(17) yes
P3 Ru2 P4 165.74(5) yes
P3 Ru2 C35 100.11(14) yes
P3 Ru2 C54 88.94(16) yes
P4 Ru2 C35 94.05(14) yes
P4 Ru2 C54 89.62(16) yes
C35 Ru2 C54 89.3(2) yes
Ru1 P1 C1 107.5(2) yes
Ru1 P1 C4 115.50(19) yes
Ru1 P1 C7 116.4(2) yes
C1 P1 C4 103.8(2) yes
C1 P1 C7 103.5(3) yes
C4 P1 C7 108.7(3) yes
Ru1 P2 C10 120.0(3) yes
Ru1 P2 C13 108.7(5) yes
Ru1 P2 C65 115.1(7) yes
Ru1 P2 C16 121.2(6) yes
Ru1 P2 C61 109.5(9) yes
C10 P2 C13 110.5(6) yes
C10 P2 C65 97.5(5) yes
C10 P2 C16 107.0(8) yes
C10 P2 C61 86.8(8) yes
Ru2 P3 C36 115.4(2) yes
Ru2 P3 C39 107.2(2) yes
Ru2 P3 C42 116.6(3) yes
C36 P3 C39 103.4(3) yes
C36 P3 C42 110.0(4) yes
C39 P3 C42 102.4(3) yes
Ru2 P4 C45 117.0(2) yes
Ru2 P4 C48 104.6(2) yes
Ru2 P4 C51 117.5(3) yes
C45 P4 C48 103.3(3) yes
C45 P4 C51 109.3(4) yes
C48 P4 C51 102.9(4) yes
P1 C1 C2 110.5(4) yes
P1 C1 C3 112.6(5) yes
C2 C1 C3 111.9(6) no
C29 C57 C58 113.9(5) no
C29 C57 C58A 113.4(6) no
C28 C60 C59 113.7(5) no
C28 C60 C59A 109.6(7) no
C5 C4 C6 109.8(5) no
P1 C4 C5 114.1(4) yes
P1 C4 C6 116.7(4) yes
C8 C7 C9 112.1(6) no
P1 C7 C9 116.6(5) yes
P1 C7 C8 112.6(5) yes
P2 C10 C11 112.4(7) yes
C11 C10 C12 114.3(9) no
P2 C10 C12 111.0(6) yes
C14 C13 C15 111.4(10) no
P2 C13 C15 118.5(11) yes
P2 C13 C14 111.4(10) yes
P2 C16 C17 112.3(13) yes
C17 C16 C18 110.1(14) no
P2 C16 C18 113.2(13) yes
Ru1 C19 O1 178.8(4) yes
Ru1 C20 C21 135.4(3) yes
C20 C21 C22 124.8(4) no
C23 C22 C27 117.0(3) no
C21 C22 C23 119.5(4) no
C21 C22 C27 123.5(4) no
C22 C23 C24 121.0(4) no
C23 C24 C25 121.2(4) no
C24 C25 C28 121.5(3) no
C26 C25 C28 120.6(3) no
C24 C25 C26 118.0(3) no
C25 C26 C27 120.9(3) no
C22 C27 C26 121.9(4) no
C25 C28 C29 124.2(3) no
C60 C28 C29 121.8(3) no
C60 C28 C29 121.8(3) no
C60 C28 C25 114.0(3) no
C60 C28 C25 114.0(3) no
C57 C29 C30 114.1(3) no
C57 C29 C28 121.6(4) no
C57 C29 C30 114.1(3) no
C57 C29 C28 121.6(4) no
C28 C29 C30 124.3(3) no
C29 C30 C56 121.2(3) no
C31 C30 C56 116.6(4) no
C29 C30 C31 122.1(3) no
C30 C31 C32 122.4(4) no
C31 C32 C33 120.6(4) no
C32 C33 C55 116.9(4) no
C32 C33 C34 123.7(4) no
C34 C33 C55 119.4(4) no
C33 C34 C35 127.2(4) no
Ru2 C35 C34 134.7(4) yes
P3 C36 C38 111.6(6) yes
C37 C36 C38 110.3(7) no
P3 C36 C37 119.3(6) yes
C40 C39 C41 111.9(6) no
P3 C39 C41 111.5(5) yes
P3 C39 C40 111.5(5) yes
P3 C42 C44 113.3(6) yes
C43 C42 C44 111.8(9) no
P3 C42 C43 114.5(6) yes
C46 C45 C47 111.4(7) no
P4 C45 C47 118.4(6) yes
P4 C45 C46 111.6(6) yes
C49 C48 C50 112.9(8) no
P4 C48 C49 109.9(5) yes
P4 C48 C50 111.2(7) yes
P4 C51 C52 118.9(7) yes
C52 C51 C53 112.2(9) no
P4 C51 C53 115.7(6) yes
Ru2 C54 O2 178.7(5) yes
C33 C55 C56 121.7(4) no
C30 C56 C55 121.9(4) no
C57 C58 C59 108.1(8) no
C57 C58A C59A 105.1(11) no
C60 C59 C58 108.9(8) no
C60 C59A C58A 105.2(12) no
P2 C61 C62 108(2) yes
P2 C61 C63 109.8(17) yes
C62 C61 C63 112(2) no
P2 C65 C66 116.2(13) yes
P2 C65 C67 122.4(13) yes
C66 C65 C67 111.4(17) no
P1 C1 H1 107.00 no
C2 C1 H1 107.00 no
C3 C1 H1 107.00 no
H57A C57 H57B 108.00 no
C29 C57 H57D 109.00 no
C58A C57 H57C 109.00 no
C58A C57 H57D 109.00 no
H57C C57 H57D 108.00 no
C58 C57 H57A 109.00 no
C29 C57 H57A 109.00 no
C29 C57 H57B 109.00 no
C29 C57 H57C 109.00 no
C58 C57 H57B 109.00 no
H2B C2 H2C 109.00 no
C1 C2 H2C 109.00 no
H2A C2 H2B 110.00 no
H2A C2 H2C 109.00 no
C1 C2 H2B 109.00 no
C1 C2 H2A 110.00 no
C59A C60 H60C 110.00 no
C28 C60 H60D 110.00 no
C59A C60 H60D 110.00 no
H60C C60 H60D 108.00 no
H60A C60 H60B 108.00 no
C28 C60 H60C 110.00 no
C59 C60 H60B 109.00 no
C28 C60 H60B 109.00 no
C28 C60 H60A 109.00 no
C59 C60 H60A 109.00 no
C1 C3 H3C 109.00 no
H3A C3 H3C 110.00 no
C1 C3 H3B 109.00 no
C1 C3 H3A 109.00 no
H3B C3 H3C 109.00 no
H3A C3 H3B 110.00 no
C6 C4 H4 105.00 no
P1 C4 H4 105.00 no
C5 C4 H4 105.00 no
H5A C5 H5C 109.00 no
C4 C5 H5C 109.00 no
H5A C5 H5B 109.00 no
H5B C5 H5C 109.00 no
C4 C5 H5B 109.00 no
C4 C5 H5A 109.00 no
H6B C6 H6C 109.00 no
C4 C6 H6C 109.00 no
C4 C6 H6A 110.00 no
C4 C6 H6B 109.00 no
H6A C6 H6B 110.00 no
H6A C6 H6C 110.00 no
P1 C7 H7 105.00 no
C8 C7 H7 105.00 no
C9 C7 H7 105.00 no
C7 C8 H8C 109.00 no
H8A C8 H8C 109.00 no
H8A C8 H8B 109.00 no
C7 C8 H8A 109.00 no
H8B C8 H8C 109.00 no
C7 C8 H8B 110.00 no
H9A C9 H9C 109.00 no
H9B C9 H9C 110.00 no
C7 C9 H9B 109.00 no
H9A C9 H9B 109.00 no
C7 C9 H9A 109.00 no
C7 C9 H9C 109.00 no
P2 C10 H10 106.00 no
C11 C10 H10 106.00 no
C12 C10 H10 106.00 no
H11A C11 H11B 110.00 no
C10 C11 H11A 109.00 no
H11B C11 H11C 109.00 no
H11A C11 H11C 109.00 no
C10 C11 H11B 110.00 no
C10 C11 H11C 109.00 no
C10 C12 H12A 109.00 no
C10 C12 H12C 110.00 no
H12A C12 H12B 109.00 no
C10 C12 H12B 110.00 no
H12B C12 H12C 109.00 no
H12A C12 H12C 109.00 no
P2 C13 H13 105.00 no
C14 C13 H13 105.00 no
C15 C13 H13 105.00 no
C13 C14 H14A 109.00 no
H14B C14 H14C 109.00 no
H14A C14 H14C 109.00 no
C13 C14 H14C 109.00 no
H14A C14 H14B 110.00 no
C13 C14 H14B 109.00 no
C13 C15 H15C 109.00 no
H15B C15 H15C 109.00 no
C13 C15 H15A 109.00 no
C13 C15 H15B 109.00 no
H15A C15 H15C 110.00 no
H15A C15 H15B 109.00 no
C18 C16 H16 107.00 no
P2 C16 H16 107.00 no
C17 C16 H16 107.00 no
C16 C17 H17C 110.00 no
H17A C17 H17C 110.00 no
H17A C17 H17B 109.00 no
C16 C17 H17B 109.00 no
C16 C17 H17A 109.00 no
H17B C17 H17C 110.00 no
C16 C18 H18C 109.00 no
H18B C18 H18C 109.00 no
C16 C18 H18B 109.00 no
C16 C18 H18A 109.00 no
H18A C18 H18B 110.00 no
H18A C18 H18C 109.00 no
C21 C20 H20A 112.00 no
Ru1 C20 H20A 112.00 no
C22 C21 H21A 118.00 no
C20 C21 H21A 118.00 no
C22 C23 H23A 120.00 no
C24 C23 H23A 119.00 no
C25 C24 H24A 119.00 no
C23 C24 H24A 119.00 no
C25 C26 H26A 120.00 no
C27 C26 H26A 120.00 no
C26 C27 H27A 119.00 no
C22 C27 H27A 119.00 no
C30 C31 H31A 119.00 no
C32 C31 H31A 119.00 no
C31 C32 H32A 120.00 no
C33 C32 H32A 120.00 no
C33 C34 H34A 116.00 no
C35 C34 H34A 116.00 no
Ru2 C35 H35A 113.00 no
C34 C35 H35A 113.00 no
C38 C36 H36 105.00 no
P3 C36 H36 105.00 no
C37 C36 H36 105.00 no
C36 C37 H37C 109.00 no
C36 C37 H37B 109.00 no
C36 C37 H37A 109.00 no
H37B C37 H37C 110.00 no
H37A C37 H37B 110.00 no
H37A C37 H37C 110.00 no
C36 C38 H38B 109.00 no
C36 C38 H38A 109.00 no
C36 C38 H38C 109.00 no
H38A C38 H38B 109.00 no
H38B C38 H38C 110.00 no
H38A C38 H38C 109.00 no
C41 C39 H39 107.00 no
P3 C39 H39 107.00 no
C40 C39 H39 107.00 no
C39 C40 H40C 110.00 no
H40A C40 H40B 109.00 no
C39 C40 H40B 109.00 no
H40B C40 H40C 109.00 no
C39 C40 H40A 109.00 no
H40A C40 H40C 109.00 no
H41B C41 H41C 110.00 no
H41A C41 H41C 110.00 no
C39 C41 H41A 109.00 no
C39 C41 H41C 110.00 no
H41A C41 H41B 109.00 no
C39 C41 H41B 109.00 no
P3 C42 H42 105.00 no
C43 C42 H42 105.00 no
C44 C42 H42 105.00 no
H43A C43 H43C 109.00 no
H43A C43 H43B 109.00 no
C42 C43 H43A 109.00 no
C42 C43 H43B 109.00 no
H43B C43 H43C 109.00 no
C42 C43 H43C 109.00 no
H44B C44 H44C 109.00 no
C42 C44 H44B 109.00 no
C42 C44 H44A 109.00 no
H44A C44 H44B 110.00 no
H44A C44 H44C 110.00 no
C42 C44 H44C 109.00 no
P4 C45 H45 105.00 no
C47 C45 H45 105.00 no
C46 C45 H45 105.00 no
H46B C46 H46C 109.00 no
H46A C46 H46B 110.00 no
C45 C46 H46A 109.00 no
H46A C46 H46C 109.00 no
C45 C46 H46C 109.00 no
C45 C46 H46B 109.00 no
C45 C47 H47B 109.00 no
H47B C47 H47C 109.00 no
H47A C47 H47C 109.00 no
C45 C47 H47A 110.00 no
C45 C47 H47C 109.00 no
H47A C47 H47B 110.00 no
C49 C48 H48 108.00 no
P4 C48 H48 108.00 no
C50 C48 H48 108.00 no
H49B C49 H49C 109.00 no
H49A C49 H49C 110.00 no
H49A C49 H49B 109.00 no
C48 C49 H49C 109.00 no
C48 C49 H49A 109.00 no
C48 C49 H49B 109.00 no
C48 C50 H50A 109.00 no
H50B C50 H50C 110.00 no
C48 C50 H50B 109.00 no
C48 C50 H50C 109.00 no
H50A C50 H50B 109.00 no
H50A C50 H50C 110.00 no
C52 C51 H51A 102.00 no
P4 C51 H51A 102.00 no
C53 C51 H51A 102.00 no
H52B C52 H52C 109.00 no
C51 C52 H52B 109.00 no
C51 C52 H52C 109.00 no
H52A C52 H52B 109.00 no
H52A C52 H52C 109.00 no
C51 C52 H52A 110.00 no
C51 C53 H53B 109.00 no
H53B C53 H53C 109.00 no
H53A C53 H53C 110.00 no
C51 C53 H53C 109.00 no
C51 C53 H53A 109.00 no
H53A C53 H53B 109.00 no
C33 C55 H55A 119.00 no
C56 C55 H55A 119.00 no
C55 C56 H56A 119.00 no
C30 C56 H56A 119.00 no
C57 C58 H58B 110.00 no
C57 C58 H58A 110.00 no
H58A C58 H58B 108.00 no
C59 C58 H58A 110.00 no
C59 C58 H58B 110.00 no
C57 C58A H58D 111.00 no
H58C C58A H58D 109.00 no
C57 C58A H58C 111.00 no
C59A C58A H58D 111.00 no
C59A C58A H58C 111.00 no
C58 C59 H59B 110.00 no
H59A C59 H59B 108.00 no
C60 C59 H59B 110.00 no
C58 C59 H59A 110.00 no
C60 C59 H59A 110.00 no
C60 C59A H59C 111.00 no
C60 C59A H59D 111.00 no
C58A C59A H59C 111.00 no
C58A C59A H59D 111.00 no
H59C C59A H59D 109.00 no
P2 C61 H61 109.00 no
C62 C61 H61 109.00 no
C63 C61 H61 110.00 no
C61 C62 H62A 109.00 no
C61 C62 H62B 110.00 no
C61 C62 H62C 110.00 no
H62A C62 H62B 109.00 no
H62A C62 H62C 110.00 no
H62B C62 H62C 109.00 no
C61 C63 H63A 110.00 no
C61 C63 H63B 109.00 no
H63A C63 H63C 110.00 no
H63B C63 H63C 110.00 no
H63A C63 H63B 109.00 no
C61 C63 H63C 109.00 no
C66 C65 H65 101.00 no
P2 C65 H65 101.00 no
C67 C65 H65 101.00 no
C65 C66 H66B 109.00 no
C65 C66 H66C 109.00 no
H66A C66 H66B 110.00 no
H66A C66 H66C 110.00 no
C65 C66 H66A 109.00 no
H66B C66 H66C 109.00 no
H67A C67 H67C 109.00 no
H67B C67 H67C 110.00 no
H67A C67 H67B 110.00 no
C65 C67 H67A 109.00 no
C65 C67 H67B 109.00 no
C65 C67 H67C 109.00 no

loop_
_geom_bond_atom_site_label_1
_geom_bond_atom_site_label_2
_geom_bond_distance
_geom_bond_publ_flag
Ru1 Cl1 2.4203(16) yes
Ru1 P1 2.4037(17) yes
Ru1 P2 2.4209(18) yes
Ru1 C19 1.796(5) yes
Ru1 C20 1.993(3) yes
Ru2 Cl2 2.4353(16) yes
Ru2 P3 2.4059(16) yes
Ru2 P4 2.4016(14) yes
Ru2 C35 1.999(5) yes
Ru2 C54 1.813(6) yes
P1 C1 1.866(5) yes
P1 C4 1.849(5) yes
P1 C7 1.878(7) yes
P2 C10 1.820(8) yes
P2 C13 1.872(14) yes
P2 C65 1.88(2) yes
P2 C16 1.860(17) yes
P2 C61 1.88(3) yes
P3 C36 1.857(7) yes
P3 C39 1.875(7) yes
P3 C42 1.849(8) yes
P4 C45 1.840(7) yes
P4 C48 1.876(7) yes
P4 C51 1.850(6) yes
O1 C19 1.172(6) yes
O2 C54 1.114(7) yes
C1 C2 1.540(10) no
C1 C3 1.494(12) no
C57 C29 1.520(5) no
C57 C58A 1.531(18) no
C57 C29 1.520(5) no
C57 C58 1.532(13) no
C60 C59A 1.577(13) no
C60 C28 1.524(6) no
C60 C59 1.568(10) no
C60 C28 1.524(6) no
C4 C5 1.525(7) no
C4 C6 1.529(10) no
C7 C9 1.533(11) no
C7 C8 1.492(10) no
C10 C11 1.536(16) no
C10 C12 1.553(15) no
C13 C15 1.527(19) no
C13 C14 1.504(17) no
C16 C18 1.53(2) no
C16 C17 1.52(3) no
C20 C21 1.321(7) no
C21 C22 1.476(5) no
C22 C27 1.389(6) no
C22 C23 1.399(7) no
C23 C24 1.398(6) no
C24 C25 1.375(6) no
C25 C26 1.397(5) no
C25 C28 1.493(4) no
C26 C27 1.378(4) no
C28 C29 1.334(5) no
C29 C30 1.497(6) no
C30 C56 1.394(6) no
C30 C31 1.378(6) no
C31 C32 1.393(7) no
C32 C33 1.405(6) no
C33 C55 1.385(6) no
C33 C34 1.470(6) no
C34 C35 1.326(6) no
C36 C38 1.516(13) no
C36 C37 1.514(9) no
C39 C40 1.527(11) no
C39 C41 1.509(11) no
C42 C43 1.549(12) no
C42 C44 1.487(17) no
C45 C47 1.525(13) no
C45 C46 1.537(14) no
C48 C50 1.529(15) no
C48 C49 1.469(14) no
C51 C53 1.532(15) no
C51 C52 1.367(15) no
C55 C56 1.384(7) no
C58 C59 1.498(15) no
C58A C59A 1.53(2) no
C61 C63 1.52(4) no
C61 C62 1.51(4) no
C65 C67 1.53(3) no
C65 C66 1.50(2) no
C1 H1 1.0000 no
C57 H57D 0.9900 no
C57 H57B 0.9900 no
C57 H57C 0.9900 no
C57 H57A 0.9900 no
C2 H2A 0.9800 no
C2 H2B 0.9800 no
C2 H2C 0.9800 no
C60 H60B 0.9900 no
C60 H60D 0.9900 no
C60 H60C 0.9900 no
C60 H60A 0.9900 no
C3 H3A 0.9800 no
C3 H3B 0.9800 no
C3 H3C 0.9800 no
C4 H4 1.0000 no
C5 H5B 0.9800 no
C5 H5A 0.9800 no
C5 H5C 0.9800 no
C6 H6A 0.9800 no
C6 H6C 0.9800 no
C6 H6B 0.9800 no
C7 H7 1.0000 no
C8 H8B 0.9800 no
C8 H8A 0.9800 no
C8 H8C 0.9800 no
C9 H9B 0.9800 no
C9 H9A 0.9800 no
C9 H9C 0.9800 no
C10 H10 1.0000 no
C11 H11B 0.9800 no
C11 H11C 0.9800 no
C11 H11A 0.9800 no
C12 H12B 0.9800 no
C12 H12A 0.9800 no
C12 H12C 0.9800 no
C13 H13 1.0000 no
C14 H14C 0.9800 no
C14 H14A 0.9800 no
C14 H14B 0.9800 no
C15 H15B 0.9800 no
C15 H15A 0.9800 no
C15 H15C 0.9800 no
C16 H16 1.0000 no
C17 H17B 0.9800 no
C17 H17A 0.9800 no
C17 H17C 0.9800 no
C18 H18C 0.9800 no
C18 H18B 0.9800 no
C18 H18A 0.9800 no
C20 H20A 0.9500 no
C21 H21A 0.9500 no
C23 H23A 0.9500 no
C24 H24A 0.9500 no
C26 H26A 0.9500 no
C27 H27A 0.9500 no
C31 H31A 0.9500 no
C32 H32A 0.9500 no
C34 H34A 0.9500 no
C35 H35A 0.9500 no
C36 H36 1.0000 no
C37 H37A 0.9800 no
C37 H37C 0.9800 no
C37 H37B 0.9800 no
C38 H38B 0.9800 no
C38 H38C 0.9800 no
C38 H38A 0.9800 no
C39 H39 1.0000 no
C40 H40B 0.9800 no
C40 H40C 0.9800 no
C40 H40A 0.9800 no
C41 H41A 0.9800 no
C41 H41B 0.9800 no
C41 H41C 0.9800 no
C42 H42 1.0000 no
C43 H43B 0.9800 no
C43 H43C 0.9800 no
C43 H43A 0.9800 no
C44 H44A 0.9800 no
C44 H44C 0.9800 no
C44 H44B 0.9800 no
C45 H45 1.0000 no
C46 H46B 0.9800 no
C46 H46C 0.9800 no
C46 H46A 0.9800 no
C47 H47C 0.9800 no
C47 H47A 0.9800 no
C47 H47B 0.9800 no
C48 H48 1.0000 no
C49 H49B 0.9800 no
C49 H49C 0.9800 no
C49 H49A 0.9800 no
C50 H50A 0.9800 no
C50 H50B 0.9800 no
C50 H50C 0.9800 no
C51 H51A 1.0000 no
C52 H52C 0.9800 no
C52 H52B 0.9800 no
C52 H52A 0.9800 no
C53 H53B 0.9800 no
C53 H53C 0.9800 no
C53 H53A 0.9800 no
C55 H55A 0.9500 no
C56 H56A 0.9500 no
C58 H58B 0.9900 no
C58 H58A 0.9900 no
C58A H58D 0.9900 no
C58A H58C 0.9900 no
C59 H59B 0.9900 no
C59 H59A 0.9900 no
C59A H59C 0.9900 no
C59A H59D 0.9900 no
C61 H61 1.0000 no
C62 H62A 0.9800 no
C62 H62B 0.9800 no
C62 H62C 0.9800 no
C63 H63A 0.9800 no
C63 H63B 0.9800 no
C63 H63C 0.9800 no
C65 H65 1.0000 no
C66 H66A 0.9800 no
C66 H66B 0.9800 no
C66 H66C 0.9800 no
C67 H67A 0.9800 no
C67 H67B 0.9800 no
C67 H67C 0.9800 no

loop_
_geom_contact_atom_site_label_1
_geom_contact_atom_site_label_2
_geom_contact_distance
_geom_contact_site_symmetry_2
_geom_contact_publ_flag
Ru1 H2B 3.2300 . no
Ru1 H3B 3.1600 . no
Ru1 H5C 3.3900 . no
Ru1 H8C 3.5500 . no
Ru1 H11C 3.5600 . no
Ru1 H14B 2.9600 . no
Ru1 H66B 3.4400 . no
Ru1 H18B 3.6200 . no
Ru1 H62B 3.3400 . no
Ru1 H62C 2.8700 . no
Ru2 H38C 3.5600 . no
Ru2 H40A 3.2000 . no
Ru2 H41A 3.2900 . no
Ru2 H44C 3.4900 . no
Ru2 H46C 3.5500 . no
Ru2 H49A 3.0400 . no
Ru2 H49C 3.6500 . no
Ru2 H50A 3.3500 . no
Ru2 H52A 3.6500 . no
Cl1 P1 3.399(3) . no
Cl1 P2 3.326(2) . no
Cl1 C4 3.409(6) . no
Cl1 C5 3.622(9) . no
Cl1 C13 3.380(16) . no
Cl1 C14 3.596(15) . no
Cl1 C20 3.396(5) . no
Cl1 C66 3.393(19) . no
Cl2 C49 3.648(10) . no
Cl2 C35 3.341(5) . no
Cl2 P3 3.409(2) . no
Cl2 P4 3.429(2) . no
Cl2 C42 3.438(9) . no
Cl2 C45 3.432(7) . no
Cl1 H4 2.8400 . no
Cl1 H3B 2.8700 . no
Cl1 H41B 2.8700 2_665 no
Cl1 H5C 3.0000 . no
Cl1 H13 2.8000 . no
Cl1 H14B 2.9400 . no
Cl1 H66B 2.7800 . no
Cl1 H63A 3.0900 . no
Cl1 H6A 3.0500 2_765 no
Cl2 H35A 3.0900 . no
Cl2 H41A 3.0900 . no
Cl2 H42 2.8600 . no
Cl2 H44C 3.0100 . no
Cl2 H45 2.7900 . no
Cl2 H46C 3.0700 . no
Cl2 H17C 3.0800 . no
P1 Cl1 3.399(3) . no
P1 C19 2.963(5) . no
P1 C20 3.303(4) . no
P2 Cl1 3.326(2) . no
P2 C19 3.108(6) . no
P2 C20 3.167(5) . no
P3 Cl2 3.409(2) . no
P3 C35 3.387(5) . no
P3 C54 2.985(6) . no
P4 Cl2 3.429(2) . no
P4 C35 3.231(5) . no
P4 C54 2.999(5) . no
O1 H7 2.8100 . no
O1 H11C 2.7500 . no
O1 H12B 2.8100 . no
O1 H21A 2.9100 . no
O1 H21A 2.7900 2_775 no
O2 H34A 2.8600 . no
O2 H36 2.7100 . no
O2 H51A 2.8700 . no
C2 C19 3.369(9) . no
C2 C9 3.576(13) . no
C5 Cl1 3.622(9) . no
C5 C8 3.431(11) . no
C6 C9 3.412(11) . no
C8 C20 3.591(9) . no
C8 C5 3.431(11) . no
C9 C6 3.412(11) . no
C9 C2 3.576(13) . no
C11 C62 2.74(3) . no
C11 C19 3.489(17) . no
C12 C19 3.532(13) . no
C12 C21 3.573(13) . no
C12 C67 3.38(2) . no
C14 Cl1 3.596(15) . no
C18 C20 3.303(17) . no
C19 P2 3.108(6) . no
C19 P1 2.963(5) . no
C19 C10 3.460(12) . no
C19 C11 3.489(17) . no
C19 C7 3.339(9) . no
C19 C21 3.056(6) . no
C19 C12 3.532(13) . no
C19 C20 2.673(6) . no
C19 C2 3.369(9) . no
C20 C19 2.673(6) . no
C20 C65 3.42(3) . no
C20 C18 3.303(17) . no
C20 C8 3.591(9) . no
C20 P2 3.167(5) . no
C20 P1 3.303(4) . no
C20 Cl1 3.396(5) . no
C21 C12 3.573(13) . no
C25 C31 3.095(7) . no
C26 C30 3.114(5) . no
C26 C31 3.145(6) . no
C27 C49 3.496(11) 1_655 no
C30 C26 3.114(5) . no
C31 C25 3.095(7) . no
C31 C26 3.145(6) . no
C34 C52 3.509(15) . no
C35 C54 2.682(7) . no
C35 P3 3.387(5) . no
C35 Cl2 3.341(5) . no
C35 P4 3.231(5) . no
C37 C43 3.471(12) . no
C37 C40 3.584(13) . no
C38 C44 3.366(18) . no
C40 C54 3.473(10) . no
C40 C37 3.584(13) . no
C43 C37 3.471(12) . no
C44 C66 3.21(2) . no
C44 C38 3.366(18) . no
C46 C52 3.501(18) . no
C47 C53 3.480(15) . no
C49 Cl2 3.648(10) . no
C49 C27 3.496(11) 1_455 no
C50 C54 3.404(15) . no
C50 C53 3.350(18) . no
C52 C34 3.509(15) . no
C52 C46 3.501(18) . no
C53 C47 3.480(15) . no
C53 C50 3.350(18) . no
C54 C34 3.037(7) . no
C54 P4 2.999(5) . no
C54 C35 2.682(7) . no
C54 C40 3.473(10) . no
C54 C51 3.380(11) . no
C54 P3 2.985(6) . no
C54 C50 3.404(15) . no
C54 C36 3.282(9) . no
C58A C60 2.466(15) . no
C59A C57 2.428(19) . no
C62 C11 2.74(3) . no
C66 C44 3.21(2) . no
C66 Cl1 3.393(19) . no
C67 C12 3.38(2) . no
C1 H6C 2.8100 . no
C1 H9C 2.7700 . no
C57 H56A 2.7400 . no
C57 H56A 2.7400 . no
C2 H9C 2.9200 . no
C2 H7 3.0400 . no
C60 H24A 2.7800 . no
C60 H24A 2.7800 . no
C3 H4 2.8900 . no
C4 H3C 3.0100 . no
C5 H8A 2.9600 . no
C6 H1 2.9600 . no
C6 H9A 2.7100 . no
C7 H2C 2.8000 . no
C8 H5B 2.7900 . no
C9 H2C 2.9800 . no
C9 H6B 3.0900 . no
C9 H1 2.8000 . no
C10 H17A 2.6600 . no
C10 H15C 2.9600 . no
C10 H67B 2.5600 . no
C10 H62B 2.9200 . no
C11 H62B 2.0900 . no
C11 H61 2.3100 . no
C11 H14A 2.9400 . no
C11 H46A 3.0400 2_675 no
C12 H65 2.7800 . no
C12 H58C 2.9100 2_774 no
C12 H67B 2.9000 . no
C15 H10 3.0400 . no
C17 H10 2.5300 . no
C18 H12C 3.0500 . no
C19 H12B 2.8600 . no
C19 H7 2.7800 . no
C19 H2B 2.8000 . no
C19 H11C 2.7400 . no
C19 H62B 3.1000 . no
C19 H21A 2.6600 . no
C20 H27A 2.7600 . no
C20 H8C 2.6900 . no
C20 H18B 2.7800 . no
C20 H5C 2.9300 . no
C20 H65 2.8500 . no
C20 H18C 3.0800 . no
C20 H66B 2.9700 . no
C21 H8C 2.6800 . no
C24 H60D 3.0300 . no
C24 H60C 2.9200 . no
C24 H60B 2.6600 . no
C25 H31A 2.6900 . no
C26 H48 2.8500 1_655 no
C26 H31A 3.0200 . no
C27 H49B 2.7500 1_655 no
C27 H20A 2.6100 . no
C28 H31A 2.8900 . no
C28 H58A 3.0200 . no
C28 H58D 3.0100 . no
C29 H59A 3.0700 . no
C29 H26A 2.9200 . no
C29 H59D 2.9200 . no
C30 H26A 2.8000 . no
C31 H60D 2.8000 2_774 no
C31 H60B 3.0200 2_774 no
C32 H60D 2.9800 2_774 no
C32 H35A 2.7200 . no
C34 H38C 2.7000 . no
C34 H52A 2.7200 . no
C35 H52A 2.7900 . no
C35 H46C 3.0400 . no
C35 H38C 2.8500 . no
C35 H32A 2.8200 . no
C36 H40C 2.8500 . no
C36 H43B 3.0600 . no
C37 H40C 2.9800 . no
C37 H39 2.8300 . no
C37 H57D 3.0000 2_764 no
C37 H43B 2.8300 . no
C38 H44B 2.6200 . no
C39 H37C 2.7400 . no
C39 H43C 2.8100 . no
C40 H37C 2.9200 . no
C41 H43C 3.1000 . no
C41 H42 2.8300 . no
C42 H41C 2.7200 . no
C43 H39 2.8700 . no
C43 H41C 3.0900 . no
C43 H37A 2.8700 . no
C44 H66A 2.6900 . no
C44 H38A 2.9700 . no
C44 H66C 3.0900 . no
C45 H49C 2.8100 . no
C46 H52A 2.9900 . no
C46 H59C 3.0600 2_774 no
C46 H59B 2.9700 2_774 no
C47 H53B 2.7500 . no
C47 H48 2.8300 . no
C48 H47C 2.7900 . no
C48 H53C 2.7400 . no
C49 H45 2.9900 . no
C50 H53C 2.6700 . no
C50 H51A 2.8500 . no
C51 H50C 2.6400 . no
C52 H46B 2.7800 . no
C53 H60A 2.7000 1_455 no
C53 H48 2.8500 . no
C53 H47B 2.9800 . no
C53 H50C 2.6900 . no
C53 H62A 2.9200 1_554 no
C53 H60C 2.9900 1_455 no
C53 H59D 3.0700 1_455 no
C54 H34A 2.6200 . no
C54 H50A 2.8300 . no
C54 H51A 2.8000 . no
C54 H36 2.6800 . no
C54 H40A 2.9200 . no
C55 H2A 3.0200 1_554 no
C56 H57B 2.5800 . no
C56 H57D 2.9300 . no
C56 H57C 2.9000 . no
C58A H12C 3.0800 2_774 no
C58A H67A 2.9900 2_774 no
C61 H11C 2.7700 . no
C61 H11A 2.2900 . no
C62 H11C 2.3800 . no
C62 H11A 2.4100 . no
C62 H53A 2.8600 1_556 no
C63 H39 2.9400 2_665 no
C65 H12C 2.5800 . no
C66 H44A 3.0400 . no
C66 H44C 2.5700 . no
C67 H10 2.6500 . no
C67 H12C 2.8100 . no
H1 C9 2.8000 . no
H1 H6C 2.2100 . no
H1 C6 2.9600 . no
H1 H9C 2.2600 . no
H2A H3A 2.4100 . no
H2A C55 3.0200 1_556 no
H2B Ru1 3.2300 . no
H2B C19 2.8000 . no
H2C C9 2.9800 . no
H2C C7 2.8000 . no
H2C H7 2.3600 . no
H2C H9C 2.3400 . no
H3A H2A 2.4100 . no
H3B H14B 2.5600 . no
H3B Ru1 3.1600 . no
H3B Cl1 2.8700 . no
H3C H4 2.4700 . no
H3C C4 3.0100 . no
H4 C3 2.8900 . no
H4 H3C 2.4700 . no
H4 H5A 2.4900 2_765 no
H4 Cl1 2.8400 . no
H5A H4 2.4900 2_765 no
H5A H6A 2.5700 . no
H5B C8 2.7900 . no
H5B H8A 2.1600 . no
H5B H6B 2.4600 . no
H5C Ru1 3.3900 . no
H5C C20 2.9300 . no
H5C H20A 2.3400 . no
H5C Cl1 3.0000 . no
H6A H5A 2.5700 . no
H6A Cl1 3.0500 2_765 no
H6B C9 3.0900 . no
H6B H5B 2.4600 . no
H6B H9A 2.2600 . no
H6C C1 2.8100 . no
H6C H1 2.2100 . no
H6C H9A 2.4700 . no
H7 O1 2.8100 . no
H7 C2 3.0400 . no
H7 C19 2.7800 . no
H7 H2C 2.3600 . no
H8A C5 2.9600 . no
H8A H5B 2.1600 . no
H8A H9A 2.6000 . no
H8B H9B 2.4900 . no
H8C Ru1 3.5500 . no
H8C C20 2.6900 . no
H8C C21 2.6800 . no
H9A H6B 2.2600 . no
H9A H6C 2.4700 . no
H9A H8A 2.6000 . no
H9A C6 2.7100 . no
H9B H8B 2.4900 . no
H9B H12A 2.4000 2_775 no
H9C C2 2.9200 . no
H9C H1 2.2600 . no
H9C C1 2.7700 . no
H9C H57B 2.4800 1_556 no
H9C H2C 2.3400 . no
H10 C15 3.0400 . no
H10 C67 2.6500 . no
H10 H67B 1.8800 . no
H10 C17 2.5300 . no
H10 H15C 2.4300 . no
H10 H17A 1.9800 . no
H10 H17B 2.5500 . no
H10 H61 2.2200 . no
H11A H15C 2.6000 . no
H11A C61 2.2900 . no
H11A C62 2.4100 . no
H11A H14A 2.4300 . no
H11A H61 1.7100 . no
H11A H62B 1.9900 . no
H11A H46A 2.4700 2_675 no
H11B H12A 2.6000 . no
H11C C62 2.3800 . no
H11C C61 2.7700 . no
H11C H62B 1.5200 . no
H11C Ru1 3.5600 . no
H11C O1 2.7500 . no
H11C C19 2.7400 . no
H12A H9B 2.4000 2_775 no
H12A H58C 2.5700 2_774 no
H12A H11B 2.6000 . no
H12B C19 2.8600 . no
H12B H21A 2.5900 . no
H12B O1 2.8100 . no
H12C C65 2.5800 . no
H12C H65 2.0200 . no
H12C H67B 2.5600 . no
H12C C67 2.8100 . no
H12C H18C 2.2600 . no
H12C C58A 3.0800 2_774 no
H12C H58C 2.3800 2_774 no
H12C C18 3.0500 . no
H13 Cl1 2.8000 . no
H14A C11 2.9400 . no
H14A H11A 2.4300 . no
H14B Ru1 2.9600 . no
H14B Cl1 2.9400 . no
H14B H3B 2.5600 . no
H14C H15A 2.3000 . no
H14C H37C 2.5200 2_665 no
H14C H39 2.5900 2_665 no
H15A H14C 2.3000 . no
H15C C10 2.9600 . no
H15C H10 2.4300 . no
H15C H11A 2.6000 . no
H17A H10 1.9800 . no
H17A C10 2.6600 . no
H17B H10 2.5500 . no
H17C Cl2 3.0800 . no
H17C H18A 2.3200 . no
H18A H17C 2.3200 . no
H18B Ru1 3.6200 . no
H18B H20A 2.3700 . no
H18B C20 2.7800 . no
H18C C20 3.0800 . no
H18C H12C 2.2600 . no
H20A H5C 2.3400 . no
H20A H27A 2.1100 . no
H20A H66B 2.5000 . no
H20A H18B 2.3700 . no
H20A C27 2.6100 . no
H21A H23A 2.4600 . no
H21A O1 2.7900 2_775 no
H21A C19 2.6600 . no
H21A H12B 2.5900 . no
H21A O1 2.9100 . no
H23A H21A 2.4600 . no
H24A C60 2.7800 . no
H24A H60D 2.5100 . no
H24A H60B 2.1500 . no
H24A C60 2.7800 . no
H26A C30 2.8000 . no
H26A C29 2.9200 . no
H27A H49B 2.3200 1_655 no
H27A H20A 2.1100 . no
H27A C20 2.7600 . no
H31A C25 2.6900 . no
H31A H59A 2.5200 2_774 no
H31A H60D 2.3200 2_774 no
H31A C26 3.0200 . no
H31A C28 2.8900 . no
H32A C35 2.8200 . no
H32A H35A 2.2500 . no
H34A O2 2.8600 . no
H34A H55A 2.4000 . no
H34A C54 2.6200 . no
H34A H38C 2.5400 . no
H35A H32A 2.2500 . no
H35A C32 2.7200 . no
H35A H46C 2.5200 . no
H36 O2 2.7100 . no
H36 C54 2.6800 . no
H36 H40C 2.4600 . no
H37A H38A 2.4600 . no
H37A H43B 2.0700 . no
H37A C43 2.8700 . no
H37B H38B 2.5300 . no
H37B H57D 2.5800 2_764 no
H37C C39 2.7400 . no
H37C H14C 2.5200 2_665 no
H37C H40C 2.3400 . no
H37C C40 2.9200 . no
H37C H39 2.2300 . no
H38A H44B 2.1200 . no
H38A C44 2.9700 . no
H38A H37A 2.4600 . no
H38B H37B 2.5300 . no
H38C C34 2.7000 . no
H38C Ru2 3.5600 . no
H38C H44B 2.4300 . no
H38C C35 2.8500 . no
H38C H34A 2.5400 . no
H39 C37 2.8300 . no
H39 C43 2.8700 . no
H39 H37C 2.2300 . no
H39 H43C 2.2500 . no
H39 H63A 2.2300 2_665 no
H39 H14C 2.5900 2_665 no
H39 C63 2.9400 2_665 no
H40A C54 2.9200 . no
H40A H41A 2.5400 . no
H40A H50A 2.4400 . no
H40A Ru2 3.2000 . no
H40B H41B 2.5300 . no
H40C H37C 2.3400 . no
H40C C36 2.8500 . no
H40C C37 2.9800 . no
H40C H36 2.4600 . no
H41A Ru2 3.2900 . no
H41A Cl2 3.0900 . no
H41A H40A 2.5400 . no
H41A H49A 2.2900 . no
H41B Cl1 2.8700 2_665 no
H41B H40B 2.5300 . no
H41C H42 2.1400 . no
H41C H43C 2.5600 . no
H41C H43A 2.5200 2_665 no
H41C C42 2.7200 . no
H41C C43 3.0900 . no
H42 Cl2 2.8600 . no
H42 H41C 2.1400 . no
H42 C41 2.8300 . no
H43A H44A 2.3600 . no
H43A H41C 2.5200 2_665 no
H43B C37 2.8300 . no
H43B H37A 2.0700 . no
H43B C36 3.0600 . no
H43C H39 2.2500 . no
H43C H41C 2.5600 . no
H43C C39 2.8100 . no
H43C C41 3.1000 . no
H44A C66 3.0400 . no
H44A H43A 2.3600 . no
H44A H66A 2.4200 . no
H44B C38 2.6200 . no
H44B H38C 2.4300 . no
H44B H38A 2.1200 . no
H44C Ru2 3.4900 . no
H44C Cl2 3.0100 . no
H44C H66A 2.1300 . no
H44C H66C 2.3000 . no
H44C C66 2.5700 . no
H45 H49C 2.2500 . no
H45 C49 2.9900 . no
H45 Cl2 2.7900 . no
H46A H59C 2.4600 2_774 no
H46A H59B 2.5200 2_774 no
H46A H11A 2.4700 2_675 no
H46A C11 3.0400 2_675 no
H46A H47A 2.4400 . no
H46B H52A 2.3100 . no
H46B C52 2.7800 . no
H46C Ru2 3.5500 . no
H46C H35A 2.5200 . no
H46C Cl2 3.0700 . no
H46C C35 3.0400 . no
H47A H46A 2.4400 . no
H47B C53 2.9800 . no
H47B H53B 2.1200 . no
H47C C48 2.7900 . no
H47C H48 2.1400 . no
H48 H47C 2.1400 . no
H48 C26 2.8500 1_455 no
H48 C47 2.8300 . no
H48 H53C 2.3900 . no
H48 C53 2.8500 . no
H49A Ru2 3.0400 . no
H49A H41A 2.2900 . no
H49A H50A 2.4200 . no
H49B H27A 2.3200 1_455 no
H49B C27 2.7500 1_455 no
H49C Ru2 3.6500 . no
H49C C45 2.8100 . no
H49C H45 2.2500 . no
H50A Ru2 3.3500 . no
H50A H49A 2.4200 . no
H50A C54 2.8300 . no
H50A H40A 2.4400 . no
H50C H51A 2.1500 . no
H50C H53C 2.0200 . no
H50C C53 2.6900 . no
H50C C51 2.6400 . no
H51A C50 2.8500 . no
H51A O2 2.8700 . no
H51A H50C 2.1500 . no
H51A C54 2.8000 . no
H52A C34 2.7200 . no
H52A Ru2 3.6500 . no
H52A H46B 2.3100 . no
H52A C35 2.7900 . no
H52A C46 2.9900 . no
H52B H53B 2.5200 . no
H52B H53A 2.3500 . no
H53A H62A 1.9400 1_554 no
H53A C62 2.8600 1_554 no
H53A H52B 2.3500 . no
H53B C47 2.7500 . no
H53B H47B 2.1200 . no
H53B H52B 2.5200 . no
H53B H60C 2.3400 1_455 no
H53B H60A 2.2100 1_455 no
H53C C50 2.6700 . no
H53C C48 2.7400 . no
H53C H48 2.3900 . no
H53C H50C 2.0200 . no
H55A H34A 2.4000 . no
H56A H57D 2.3800 . no
H56A C57 2.7400 . no
H56A C57 2.7400 . no
H56A H57B 2.0700 . no
H57A H59A 2.5000 . no
H57B H56A 2.0700 . no
H57B C56 2.5800 . no
H57B H9C 2.4800 1_554 no
H57C C56 2.9000 . no
H57D C37 3.0000 2_764 no
H57D H59D 2.3900 . no
H57D C56 2.9300 . no
H57D H56A 2.3800 . no
H57D H37B 2.5800 2_764 no
H58A C28 3.0200 . no
H58C C57 2.1000 . no
H58C C12 2.9100 2_774 no
H58C H12A 2.5700 2_774 no
H58C H12C 2.3800 2_774 no
H58D C28 3.0100 . no
H58D C57 2.1000 . no
H58D C60 2.5500 . no
H58D H60D 2.3700 . no
H59A C29 3.0700 . no
H59A H57A 2.5000 . no
H59A H31A 2.5200 2_774 no
H59B C46 2.9700 2_774 no
H59B H46A 2.5200 2_774 no
H59C C46 3.0600 2_774 no
H59C H46A 2.4600 2_774 no
H59C C60 2.1400 . no
H59D C57 2.5200 . no
H59D C60 2.1400 . no
H59D C29 2.9200 . no
H59D C53 3.0700 1_655 no
H59D H57D 2.3900 . no
H60A H53B 2.2100 1_655 no
H60A C53 2.7000 1_655 no
H60B C24 2.6600 . no
H60B C31 3.0200 2_774 no
H60B H24A 2.1500 . no
H60C C53 2.9900 1_655 no
H60C H53B 2.3400 1_655 no
H60C C24 2.9200 . no
H60D H58D 2.3700 . no
H60D C24 3.0300 . no
H60D H24A 2.5100 . no
H60D H31A 2.3200 2_774 no
H60D C31 2.8000 2_774 no
H60D C32 2.9800 2_774 no
H61 H10 2.2200 . no
H61 C11 2.3100 . no
H61 H11A 1.7100 . no
H62A C53 2.9200 1_556 no
H62A H53A 1.9400 1_556 no
H62B Ru1 3.3400 . no
H62B C10 2.9200 . no
H62B C11 2.0900 . no
H62B C19 3.1000 . no
H62B H11A 1.9900 . no
H62B H11C 1.5200 . no
H62C Ru1 2.8700 . no
H62C H63A 2.3800 . no
H63A H39 2.2300 2_665 no
H63A Cl1 3.0900 . no
H63A H62C 2.3800 . no
H63B H66A 2.5800 . no
H65 H12C 2.0200 . no
H65 C12 2.7800 . no
H65 C20 2.8500 . no
H66A H44C 2.1300 . no
H66A H63B 2.5800 . no
H66A H44A 2.4200 . no
H66A C44 2.6900 . no
H66B Ru1 3.4400 . no
H66B Cl1 2.7800 . no
H66B C20 2.9700 . no
H66B H20A 2.5000 . no
H66C H44C 2.3000 . no
H66C H67A 2.5700 . no
H66C C44 3.0900 . no
H66C H67C 2.5500 . no
H67A H66C 2.5700 . no
H67A C58A 2.9900 2_774 no
H67B H10 1.8800 . no
H67B H12C 2.5600 . no
H67B C10 2.5600 . no
H67B C12 2.9000 . no
H67C H66C 2.5500 . no

loop_
_geom_hbond_atom_site_label_D
_geom_hbond_atom_site_label_H
_geom_hbond_atom_site_label_A
_geom_hbond_distance_DH
_geom_hbond_distance_HA
_geom_hbond_distance_DA
_geom_hbond_angle_DHA
_geom_hbond_publ_flag
C13 H13 Cl1 1.0000 2.8000 3.380(16) 118.00 yes
C45 H45 Cl2 1.0000 2.7900 3.432(7) 123.00 yes
C66 H66B Cl1 0.9800 2.7800 3.393(19) 121.00 yes

loop_
_geom_torsion_atom_site_label_1
_geom_torsion_atom_site_label_2
_geom_torsion_atom_site_label_3
_geom_torsion_atom_site_label_4
_geom_torsion
_geom_torsion_publ_flag
Cl1 Ru1 P1 C1 -87.6(2) no
C19 Ru1 P1 C1 82.8(3) no
C20 Ru1 P1 C1 172.2(3) no
Cl1 Ru1 P1 C4 27.73(18) no
C19 Ru1 P1 C4 -161.9(2) no
C20 Ru1 P1 C4 -72.5(2) no
Cl1 Ru1 P1 C7 156.9(2) no
C19 Ru1 P1 C7 -32.7(3) no
C20 Ru1 P1 C7 56.7(3) no
Cl1 Ru1 P2 C10 175.1(3) no
C19 Ru1 P2 C10 4.9(4) no
C20 Ru1 P2 C10 -84.8(4) no
Cl1 Ru1 P2 C13 46.6(5) no
C19 Ru1 P2 C13 -123.6(5) no
C20 Ru1 P2 C13 146.8(5) no
Cl1 Ru1 P2 C65 -69.0(6) no
C19 Ru1 P2 C65 120.7(6) no
C20 Ru1 P2 C65 31.1(6) no
P1 Ru1 C20 C21 -99.4(6) no
P2 Ru1 C20 C21 82.8(6) no
Cl1 Ru1 C20 C21 169.8(5) no
C19 Ru1 C20 C21 -11.0(6) no
Cl2 Ru2 P3 C36 -158.5(3) no
C35 Ru2 P3 C36 -61.2(3) no
Cl2 Ru2 P3 C42 -27.1(3) no
C35 Ru2 P3 C42 70.3(3) no
C54 Ru2 P3 C42 159.4(3) no
Cl2 Ru2 P4 C45 22.1(3) no
C35 Ru2 P4 C45 -75.3(3) no
C54 Ru2 P4 C45 -164.6(3) no
Cl2 Ru2 P4 C48 -91.4(2) no
C35 Ru2 P4 C48 171.2(3) no
C54 Ru2 P4 C48 81.9(3) no
Cl2 Ru2 P4 C51 155.2(4) no
C35 Ru2 P4 C51 57.9(4) no
C54 Ru2 P3 C36 28.0(3) no
Cl2 Ru2 P3 C39 86.9(2) no
C35 Ru2 P3 C39 -175.7(2) no
C54 Ru2 P3 C39 -86.6(3) no
P3 Ru2 C35 C34 86.3(5) no
P4 Ru2 C35 C34 -92.1(5) no
Cl2 Ru2 C35 C34 177.1(5) no
C54 Ru2 P4 C51 -31.5(4) no
C54 Ru2 C35 C34 -2.6(5) no
C4 P1 C1 C3 -59.2(6) no
Ru1 P1 C1 C3 63.7(6) no
C1 P1 C4 C6 -55.6(5) no
C7 P1 C4 C6 54.1(5) no
C7 P1 C1 C3 -172.6(6) no
Ru1 P1 C4 C5 57.2(5) no
C1 P1 C4 C5 174.6(5) no
C7 P1 C4 C5 -75.7(6) no
Ru1 P1 C4 C6 -173.0(4) no
C4 P1 C7 C9 -69.7(5) no
C7 P1 C1 C2 61.5(6) no
Ru1 P1 C7 C9 157.9(4) no
C1 P1 C7 C9 40.3(6) no
Ru1 P1 C1 C2 -62.2(6) no
Ru1 P1 C7 C8 -70.5(5) no
C4 P1 C7 C8 61.9(5) no
C4 P1 C1 C2 174.9(6) no
C1 P1 C7 C8 171.8(5) no
Ru1 P2 C10 C12 63.4(8) no
C65 P2 C10 C11 169.3(11) no
Ru1 P2 C13 C15 176.0(9) no
C13 P2 C10 C11 61.6(10) no
C65 P2 C10 C12 -61.4(11) no
C10 P2 C13 C15 42.3(12) no
C13 P2 C10 C12 -169.0(8) no
C65 P2 C13 C14 167.7(12) no
Ru1 P2 C65 C66 53.8(18) no
C10 P2 C65 C66 -178.0(16) no
C13 P2 C65 C66 -64.8(18) no
C65 P2 C13 C15 -61.2(13) no
Ru1 P2 C13 C14 44.8(13) no
C10 P2 C13 C14 -88.8(12) no
Ru1 P2 C10 C11 -66.0(9) no
C13 P2 C65 C67 77.7(16) no
Ru1 P2 C65 C67 -163.8(13) no
C10 P2 C65 C67 -35.6(16) no
C39 P3 C42 C44 -176.3(7) no
C42 P3 C36 C37 70.7(7) no
Ru2 P3 C36 C38 74.7(7) no
C39 P3 C36 C38 -168.5(6) no
Ru2 P3 C36 C37 -154.8(6) no
C39 P3 C36 C37 -38.0(7) no
C42 P3 C39 C40 -176.7(5) no
Ru2 P3 C39 C41 -65.8(5) no
C42 P3 C36 C38 -59.8(7) no
Ru2 P3 C39 C40 60.0(5) no
C36 P3 C39 C40 -62.4(6) no
C39 P3 C42 C43 53.9(7) no
Ru2 P3 C42 C44 -59.6(8) no
C36 P3 C42 C44 74.3(8) no
C42 P3 C39 C41 57.5(6) no
Ru2 P3 C42 C43 170.6(6) no
C36 P3 C39 C41 171.8(5) no
C36 P3 C42 C43 -55.5(7) no
C51 P4 C45 C46 -71.2(7) no
Ru2 P4 C45 C47 -163.2(6) no
C48 P4 C45 C46 179.8(6) no
Ru2 P4 C45 C46 65.5(7) no
C45 P4 C51 C53 -69.3(8) no
C48 P4 C45 C47 -49.0(7) no
C51 P4 C45 C47 60.1(8) no
Ru2 P4 C48 C49 55.0(6) no
C45 P4 C48 C49 -68.0(7) no
C45 P4 C51 C52 68.8(11) no
C51 P4 C48 C49 178.3(7) no
Ru2 P4 C48 C50 -70.7(7) no
C48 P4 C51 C53 39.9(8) no
Ru2 P4 C51 C52 -67.7(11) no
C45 P4 C48 C50 166.3(7) no
C51 P4 C48 C50 52.6(8) no
C48 P4 C51 C52 178.0(10) no
Ru2 P4 C51 C53 154.2(7) no
C58 C57 C29 C28 16.5(7) no
C29 C57 C58 C59 -51.0(9) no
C58 C57 C29 C30 -164.4(6) no
C59 C60 C28 C29 10.2(7) no
C59 C60 C28 C25 -170.2(5) no
C28 C60 C59 C58 -44.8(10) no
Ru1 C20 C21 C22 -168.9(4) no
C20 C21 C22 C27 -16.4(8) no
C20 C21 C22 C23 161.7(5) no
C27 C22 C23 C24 3.2(8) no
C21 C22 C27 C26 175.7(5) no
C21 C22 C23 C24 -175.0(5) no
C23 C22 C27 C26 -2.4(7) no
C22 C23 C24 C25 -0.8(9) no
C23 C24 C25 C28 178.4(5) no
C23 C24 C25 C26 -2.5(8) no
C24 C25 C28 C60 47.6(6) no
C26 C25 C28 C60 -131.5(4) no
C28 C25 C26 C27 -177.6(4) no
C24 C25 C28 C29 -132.8(5) no
C24 C25 C26 C27 3.2(7) no
C26 C25 C28 C29 48.1(6) no
C25 C26 C27 C22 -0.8(7) no
C60 C28 C29 C57 4.2(6) no
C25 C28 C29 C57 -175.5(4) no
C60 C28 C29 C30 -174.8(4) no
C25 C28 C29 C30 5.6(6) no
C28 C29 C30 C56 -139.3(4) no
C28 C29 C30 C31 44.6(6) no
C57 C29 C30 C56 41.6(5) no
C57 C29 C30 C31 -134.5(4) no
C56 C30 C31 C32 1.0(6) no
C29 C30 C56 C55 -177.3(4) no
C29 C30 C31 C32 177.2(4) no
C31 C30 C56 C55 -1.0(6) no
C30 C31 C32 C33 -0.8(7) no
C31 C32 C33 C55 0.6(7) no
C31 C32 C33 C34 -176.9(4) no
C55 C33 C34 C35 168.2(5) no
C34 C33 C55 C56 177.0(4) no
C32 C33 C34 C35 -14.3(8) no
C32 C33 C55 C56 -0.7(7) no
C33 C34 C35 Ru2 169.6(4) no
C33 C55 C56 C30 0.9(7) no
C57 C58 C59 C60 64.1(10) no

loop_
_platon_squeeze_void_nr
_platon_squeeze_void_average_x
_platon_squeeze_void_average_y
_platon_squeeze_void_average_z
_platon_squeeze_void_volume
_platon_squeeze_void_count_electrons
_platon_squeeze_void_content
1 0.000 0.500 0.500 270 61 ' '
